data_4308162
loop_
_publ_author_name
'M. Carla Aragoni'
'Massimiliano Arca'
'Andrea Bencini'
'Alexander J. Blake'
'Claudia Caltagirone'
'Greta De Filippo'
'Francesco A. Devillanova'
'Alessandra Garau'
'Thomas Gelbrich'
'Michael B. Hursthouse'
'Francesco Isaia'
'Vito Lippolis'
'Marta Mameli'
'Palma Mariani'
'Barbara Valtancoli'
'Claire Wilson'

_publ_section_title
;
Tuning the Selectivity/Specificity of Fluorescent Metal Ion Sensors Based
on N2S2 Pyridine-Containing Macrocyclic Ligands by Changing the Fluorogenic
Subunit: Spectrofluorimetric and Metal Ion Binding Studies
;
_journal_name_full 'Inorganic Chemistry'
_journal_page_first 4548
_journal_page_last 4559
_journal_paper_doi 10.1021/ic070169e
_journal_volume 46
_journal_year 2007
_chemical_formula_moiety 'C51 H47 Cl3 Cu3 N7 O3 S4, 3(Cl O4), 7.5(H2 O)'
_chemical_formula_sum 'C51 H62 Cl6 Cu3 N7 O22.5 S4'
_chemical_formula_weight 1664.64
_chemical_name_systematic
; 
 ? 
;
_space_group_IT_number 2
_symmetry_cell_setting triclinic
_symmetry_space_group_name_Hall '-P 1'
_symmetry_space_group_name_H-M 'P -1'
_atom_sites_solution_hydrogens geom
_atom_sites_solution_primary direct
_atom_sites_solution_secondary difmap
_audit_creation_method 'enCIFer editing of SHELXL97 CIF output'
_cell_angle_alpha 116.069(4)
_cell_angle_beta 104.143(4)
_cell_angle_gamma 91.725(4)
_cell_formula_units_Z 2
_cell_length_a 12.297(3)
_cell_length_b 17.199(4)
_cell_length_c 17.234(4)
_cell_measurement_reflns_used 2404
_cell_measurement_temperature 150(2)
_cell_measurement_theta_max 20.0
_cell_measurement_theta_min 2.3
_cell_volume 3135.1(13)
_computing_cell_refinement 'Bruker SAINT version 6.36a (Bruker, 2002)'
_computing_data_collection 'Bruker SMART version 5.624 (Bruker, 2001)'
_computing_data_reduction 'Bruker SAINT; Bruker SHELXTL (Bruker, 2001)'
_computing_molecular_graphics ' ?'
_computing_publication_material 'enCIFer (Allen et al., 2004); PLATON (Spek, 2003)'
_computing_structure_refinement 'SHELXL97 (Sheldrick, 1997)'
_computing_structure_solution 'SIR92 (Altomare et al., 1994)'
_diffrn_ambient_temperature 150(2)
_diffrn_measured_fraction_theta_full 0.995
_diffrn_measured_fraction_theta_max 0.995
_diffrn_measurement_device_type 'Bruker SMART1000 CCD area detector'
_diffrn_measurement_method omega
_diffrn_radiation_monochromator graphite
_diffrn_radiation_source 'sealed tube'
_diffrn_radiation_type MoK\a
_diffrn_radiation_wavelength 0.71073
_diffrn_reflns_av_R_equivalents 0.124
_diffrn_reflns_av_sigmaI/netI 0.164
_diffrn_reflns_limit_h_max 13
_diffrn_reflns_limit_h_min -13
_diffrn_reflns_limit_k_max 19
_diffrn_reflns_limit_k_min -18
_diffrn_reflns_limit_l_max 19
_diffrn_reflns_limit_l_min -19
_diffrn_reflns_number 19956
_diffrn_reflns_theta_full 23.26
_diffrn_reflns_theta_max 23.26
_diffrn_reflns_theta_min 1.73
_diffrn_standards_decay_% 0
_exptl_absorpt_coefficient_mu 1.482
_exptl_absorpt_correction_T_max 0.965
_exptl_absorpt_correction_T_min 0.743
_exptl_absorpt_correction_type multi-scan
_exptl_absorpt_process_details '(SHELXTL; Bruker, 2001)'
_exptl_crystal_colour 'dark red'
_exptl_crystal_density_diffrn 1.763
_exptl_crystal_density_method 'not measured'
_exptl_crystal_description tablet
_exptl_crystal_F_000 1700
_exptl_crystal_size_max 0.22
_exptl_crystal_size_mid 0.16
_exptl_crystal_size_min 0.06
_platon_squeeze_details
;
A void volume of 410 A**3 containing 150 electrons was assigned to
15 solvent water molecules/unit cell. These are not included in the 
refinement model but are accounted for in the formula, formula weight,
density, mu and F(000).
;
_refine_diff_density_max 0.86
_refine_diff_density_min -0.61
_refine_diff_density_rms 0.13
_refine_ls_extinction_method none
_refine_ls_goodness_of_fit_ref 0.84
_refine_ls_hydrogen_treatment constr
_refine_ls_matrix_type full
_refine_ls_number_parameters 772
_refine_ls_number_reflns 8960
_refine_ls_number_restraints 319
_refine_ls_restrained_S_all 0.85
_refine_ls_R_factor_all 0.139
_refine_ls_R_factor_gt 0.0675
_refine_ls_shift/su_max 0.001
_refine_ls_shift/su_mean 0.000
_refine_ls_structure_factor_coef Fsqd
_refine_ls_weighting_details 'calc w=1/[\s^2^(Fo^2^)+(0.089P)^2^] where P=(Fo^2^+2Fc^2^)/3'
_refine_ls_weighting_scheme calc
_refine_ls_wR_factor_gt 0.156
_refine_ls_wR_factor_ref 0.175
_reflns_number_gt 4114
_reflns_number_total 8960
_reflns_threshold_expression I>2sigma(I)
_cod_data_source_file ic070169e_si_1.cif
_cod_data_source_block cunscn
_cod_depositor_comments
;
The following automatic conversions were performed:
'_symmetry_cell_setting' value 'Triclinic' changed to 'triclinic'
according to '/home/saulius/struct/CIF-dictionaries/cif_core.dic'
dictionary named 'cif_core.dic' version 2.4.1 from 2010-06-29.

Automatic conversion script
Id: cif_fix_enum 1527 2010-12-29 10:47:43Z saulius 
;
_cod_original_formula_sum 'C51 H62 Cl6 Cu3 N7 O22.50 S4'
_cod_database_code 4308162

loop_
_symmetry_equiv_pos_as_xyz
'x, y, z'
'-x, -y, -z'

loop_
_atom_site_label
_atom_site_type_symbol
_atom_site_fract_x
_atom_site_fract_y
_atom_site_fract_z
_atom_site_U_iso_or_equiv
_atom_site_adp_type
_atom_site_occupancy
_atom_site_symmetry_multiplicity
_atom_site_calc_flag
_atom_site_refinement_flags
_atom_site_disorder_assembly
_atom_site_disorder_group
Cu1 Cu 0.30737(9) 0.12020(7) 0.24331(8) 0.0306(3) Uani 1 1 d U . .
Cu2 Cu 0.54877(9) 0.22247(8) 0.44452(8) 0.0360(4) Uani 1 1 d U . .
Cu3 Cu 0.55701(9) 0.34105(8) 0.67315(8) 0.0326(3) Uani 1 1 d U . .
Cl1B Cl 1.0267(2) 0.11527(18) 0.66929(18) 0.0463(7) Uani 1 1 d U . .
Cl1C Cl 0.0046(3) 0.2606(3) 0.4737(3) 0.1207(17) Uani 1 1 d U . .
Cl1A Cl 0.7361(2) 0.27380(17) 0.11507(17) 0.0447(7) Uani 1 1 d U . .
S2A S 0.2976(2) 0.25242(16) 0.23012(17) 0.0351(6) Uani 1 1 d U . .
S1A S 0.2921(2) -0.01914(17) 0.23811(17) 0.0378(7) Uani 1 1 d U . .
S2B S 0.5669(2) 0.48167(17) 0.68281(19) 0.0478(8) Uani 1 1 d U . .
S1B S 0.5407(2) 0.21059(18) 0.6870(2) 0.0505(8) Uani 1 1 d U . .
O1A O 0.4703(4) 0.1399(4) 0.2871(4) 0.0291(14) Uani 1 1 d U . .
O1B O 0.6531(5) 0.3062(4) 0.5957(4) 0.0314(14) Uani 1 1 d U . .
O1C O 0.4418(6) 0.1404(5) 0.4613(5) 0.065(2) Uani 1 1 d U . .
N1A N 0.1406(6) 0.1141(5) 0.2296(5) 0.0323(18) Uani 1 1 d U . .
N2A N 0.2992(6) 0.0537(5) 0.1003(5) 0.0322(17) Uani 1 1 d U . .
N2B N 0.6984(6) 0.3912(5) 0.7974(5) 0.0390(18) Uani 1 1 d U . .
N1B N 0.4120(6) 0.3604(6) 0.7038(5) 0.0418(19) Uani 1 1 d U . .
N3B N 0.6746(6) 0.1521(5) 0.4597(5) 0.0338(18) Uani 1 1 d U . .
N3C N 0.4283(8) 0.2989(7) 0.4575(6) 0.064(2) Uani 1 1 d U . .
N3A N 0.6391(6) 0.2790(5) 0.3934(5) 0.0337(18) Uani 1 1 d U . .
C6A C 0.1508(7) 0.2589(7) 0.2331(7) 0.039(2) Uani 1 1 d U . .
H6A1 H 0.1506 0.3087 0.2910 0.047 Uiso 1 1 calc R . .
H6A2 H 0.1100 0.2718 0.1841 0.047 Uiso 1 1 calc R . .
C5A C 0.0855(8) 0.1771(7) 0.2233(6) 0.039(2) Uani 1 1 d U . .
C1A C 0.0826(8) 0.0438(7) 0.2252(6) 0.037(2) Uani 1 1 d U . .
C11A C 0.1439(8) -0.0276(7) 0.2369(7) 0.045(3) Uani 1 1 d U . .
H11A H 0.1032 -0.0852 0.1873 0.054 Uiso 1 1 calc R . .
H11B H 0.1398 -0.0261 0.2942 0.054 Uiso 1 1 calc R . .
C10A C 0.2820(8) -0.0808(6) 0.1181(6) 0.036(2) Uani 1 1 d U . .
H10A H 0.3580 -0.0950 0.1125 0.043 Uiso 1 1 calc R . .
H10B H 0.2304 -0.1369 0.0925 0.043 Uiso 1 1 calc R . .
C9A C 0.2391(8) -0.0338(6) 0.0608(6) 0.037(2) Uani 1 1 d U . .
H9A1 H 0.2482 -0.0679 -0.0002 0.044 Uiso 1 1 calc R . .
H9A2 H 0.1571 -0.0315 0.0541 0.044 Uiso 1 1 calc R . .
C8A C 0.2387(7) 0.1052(6) 0.0570(6) 0.033(2) Uani 1 1 d U . .
H8A1 H 0.1565 0.0948 0.0505 0.040 Uiso 1 1 calc R . .
H8A2 H 0.2478 0.0836 -0.0042 0.040 Uiso 1 1 calc R . .
C7A C 0.2817(7) 0.2030(6) 0.1101(6) 0.034(2) Uani 1 1 d U . .
H7A1 H 0.2288 0.2332 0.0838 0.041 Uiso 1 1 calc R . .
H7A2 H 0.3563 0.2142 0.1016 0.041 Uiso 1 1 calc R . .
C12A C 0.4172(7) 0.0507(6) 0.0897(6) 0.031(2) Uani 1 1 d U . .
H12A H 0.4118 0.0390 0.0272 0.037 Uiso 1 1 calc R . .
H12B H 0.4448 0.0000 0.0968 0.037 Uiso 1 1 calc R . .
C13A C 0.5066(7) 0.1314(6) 0.1534(6) 0.027(2) Uani 1 1 d U . .
C21A C 0.5280(7) 0.1690(6) 0.2460(6) 0.031(2) Uani 1 1 d U . .
C7B C 0.6790(9) 0.5332(7) 0.7943(7) 0.058(3) Uani 1 1 d U . .
H7B1 H 0.7534 0.5394 0.7834 0.070 Uiso 1 1 calc R . .
H7B2 H 0.6642 0.5929 0.8303 0.070 Uiso 1 1 calc R . .
C8B C 0.6879(9) 0.4863(7) 0.8483(7) 0.050(3) Uani 1 1 d U . .
H8B1 H 0.6197 0.4901 0.8700 0.060 Uiso 1 1 calc R . .
H8B2 H 0.7550 0.5156 0.9018 0.060 Uiso 1 1 calc R . .
C9B C 0.6781(11) 0.3481(8) 0.8497(8) 0.069(3) Uani 1 1 d U . .
H9B1 H 0.7506 0.3555 0.8947 0.083 Uiso 1 1 calc R . .
H9B2 H 0.6246 0.3784 0.8833 0.083 Uiso 1 1 calc R . .
C10B C 0.6331(11) 0.2565(9) 0.7987(9) 0.091(5) Uani 1 1 d U . .
H10C H 0.5924 0.2417 0.8346 0.109 Uiso 1 1 calc R . .
H10D H 0.6989 0.2246 0.7959 0.109 Uiso 1 1 calc R . .
C11B C 0.4008(9) 0.2141(9) 0.7025(9) 0.078(4) Uani 1 1 d U . .
H11C H 0.3487 0.1621 0.6516 0.094 Uiso 1 1 calc R . .
H11D H 0.4039 0.2099 0.7584 0.094 Uiso 1 1 calc R . .
C1B C 0.3520(9) 0.2946(9) 0.7084(8) 0.063(3) Uani 1 1 d U . .
C5B C 0.3673(9) 0.4345(8) 0.7118(7) 0.053(3) Uani 1 1 d U . .
C6B C 0.4389(9) 0.5087(7) 0.7164(8) 0.061(3) Uani 1 1 d U . .
H6B1 H 0.4606 0.5566 0.7790 0.073 Uiso 1 1 calc R . .
H6B2 H 0.3926 0.5311 0.6773 0.073 Uiso 1 1 calc R . .
C4B C 0.2559(10) 0.4401(10) 0.7182(9) 0.078(4) Uani 1 1 d U . .
H4B H 0.2236 0.4911 0.7237 0.094 Uiso 1 1 calc R . .
C3B C 0.1947(13) 0.3722(12) 0.7166(11) 0.109(6) Uani 1 1 d U . .
H3B H 0.1176 0.3747 0.7165 0.131 Uiso 1 1 calc R . .
C2B C 0.2400(10) 0.3009(10) 0.7151(9) 0.085(4) Uani 1 1 d U . .
H2B H 0.1974 0.2561 0.7185 0.102 Uiso 1 1 calc R . .
C12B C 0.8076(8) 0.3840(7) 0.7778(7) 0.047(3) Uani 1 1 d U . .
H12C H 0.8673 0.3954 0.8335 0.057 Uiso 1 1 calc R . .
H12D H 0.8244 0.4303 0.7610 0.057 Uiso 1 1 calc R . .
C13B C 0.8144(7) 0.2937(6) 0.7011(6) 0.036(2) Uani 1 1 d U . .
C21B C 0.7388(7) 0.2624(6) 0.6153(6) 0.031(2) Uani 1 1 d U . .
C20B C 0.7517(7) 0.1825(6) 0.5436(6) 0.026(2) Uani 1 1 d U . .
C19B C 0.6831(9) 0.0817(7) 0.3935(7) 0.047(3) Uani 1 1 d U . .
H19B H 0.6283 0.0618 0.3366 0.056 Uiso 1 1 calc R . .
C18B C 0.7726(9) 0.0313(7) 0.4017(7) 0.049(3) Uani 1 1 d U . .
H18B H 0.7782 -0.0200 0.3511 0.059 Uiso 1 1 calc R . .
C17B C 0.8490(8) 0.0598(7) 0.4845(7) 0.045(3) Uani 1 1 d U . .
H17B H 0.9083 0.0270 0.4913 0.054 Uiso 1 1 calc R . .
C16B C 0.8426(7) 0.1363(6) 0.5603(6) 0.032(2) Uani 1 1 d U . .
C15B C 0.9159(7) 0.1711(6) 0.6487(6) 0.030(2) Uani 1 1 d U . .
C14B C 0.9007(8) 0.2456(6) 0.7152(7) 0.038(2) Uani 1 1 d U . .
H14B H 0.9507 0.2665 0.7742 0.046 Uiso 1 1 calc R . .
C21C C 0.3484(11) 0.1683(9) 0.4625(8) 0.071(3) Uani 1 1 d U . .
C20C C 0.3324(9) 0.2498(9) 0.4636(7) 0.059(3) Uani 1 1 d U . .
C19C C 0.4131(12) 0.3663(9) 0.4605(8) 0.088(4) Uani 1 1 d U . .
H19C H 0.4734 0.3982 0.4558 0.106 Uiso 1 1 calc R . .
C18C C 0.3105(14) 0.4082(11) 0.4708(10) 0.101(5) Uani 1 1 d U . .
H18C H 0.3089 0.4657 0.4766 0.121 Uiso 1 1 calc R . .
C17C C 0.2166(14) 0.3619(11) 0.4719(9) 0.095(4) Uani 1 1 d U . .
H17C H 0.1490 0.3865 0.4769 0.114 Uiso 1 1 calc R . .
C16C C 0.2240(12) 0.2813(11) 0.4655(9) 0.089(4) Uani 1 1 d U . .
C15C C 0.1387(11) 0.2359(12) 0.4680(9) 0.091(4) Uani 1 1 d U . .
C14C C 0.1554(14) 0.1477(12) 0.4632(11) 0.116(5) Uani 1 1 d U . .
H14C H 0.0897 0.1134 0.4582 0.139 Uiso 1 1 calc R . .
C13C C 0.2538(10) 0.1091(10) 0.4649(8) 0.082(4) Uani 1 1 d U . .
H13C H 0.2612 0.0553 0.4672 0.098 Uiso 1 1 calc R . .
C20A C 0.6201(7) 0.2432(6) 0.3019(6) 0.033(2) Uani 1 1 d U . .
C16A C 0.6879(7) 0.2773(6) 0.2631(6) 0.031(2) Uani 1 1 d U . .
C15A C 0.6603(8) 0.2344(6) 0.1661(6) 0.034(2) Uani 1 1 d U . .
C14A C 0.5744(7) 0.1663(6) 0.1150(6) 0.034(2) Uani 1 1 d U . .
H14A H 0.5579 0.1404 0.0512 0.040 Uiso 1 1 calc R . .
C17A C 0.7776(8) 0.3450(6) 0.3217(7) 0.041(2) Uani 1 1 d U . .
H17A H 0.8261 0.3676 0.2986 0.050 Uiso 1 1 calc R . .
C18A C 0.7952(8) 0.3784(7) 0.4121(7) 0.041(3) Uani 1 1 d U . .
H18A H 0.8562 0.4248 0.4522 0.050 Uiso 1 1 calc R . .
C19A C 0.7245(9) 0.3455(6) 0.4472(7) 0.042(2) Uani 1 1 d U . .
H19A H 0.7376 0.3711 0.5107 0.050 Uiso 1 1 calc R . .
C2A C -0.0369(8) 0.0353(7) 0.2103(7) 0.048(3) Uani 1 1 d U . .
H2A H -0.0771 -0.0153 0.2058 0.058 Uiso 1 1 calc R . .
C3A C -0.0945(9) 0.0997(8) 0.2024(7) 0.059(3) Uani 1 1 d U . .
H3A H -0.1742 0.0953 0.1936 0.071 Uiso 1 1 calc R . .
C4A C -0.0325(8) 0.1716(8) 0.2078(7) 0.052(3) Uani 1 1 d U . .
H4A H -0.0697 0.2167 0.2009 0.063 Uiso 1 1 calc R . .
Cl2 Cl 0.9934(2) 0.75106(19) 1.01707(19) 0.0522(8) Uani 1 1 d U . .
O2 O 0.9222(6) 0.6754(5) 0.9423(5) 0.061(2) Uani 1 1 d U . .
O3 O 1.1002(6) 0.7283(5) 1.0498(6) 0.085(3) Uani 1 1 d U . .
O4 O 0.9444(8) 0.7858(7) 1.0889(6) 0.121(4) Uani 1 1 d U . .
O5 O 1.0123(7) 0.8166(5) 0.9892(6) 0.089(3) Uani 1 1 d U . .
Cl3 Cl 0.3620(2) 0.10408(19) 0.85223(18) 0.0465(7) Uani 1 1 d U . .
O6 O 0.2650(5) 0.1326(5) 0.8132(5) 0.058(2) Uani 1 1 d U . .
O7 O 0.4458(6) 0.0940(5) 0.8033(5) 0.062(2) Uani 1 1 d U . .
O8 O 0.4095(8) 0.1653(6) 0.9442(6) 0.103(3) Uani 1 1 d U . .
O9 O 0.3289(7) 0.0214(6) 0.8466(7) 0.087(3) Uani 1 1 d U . .
Cl4 Cl 0.9525(2) 0.51409(18) 0.66890(18) 0.0480(7) Uani 1 1 d DU . .
O10 O 0.8355(5) 0.5251(5) 0.6531(5) 0.077(3) Uani 1 1 d DU A .
O11 O 1.0168(10) 0.5665(9) 0.7597(6) 0.057(5) Uiso 0.50 1 d PDU A 1
O12 O 0.9877(13) 0.5394(11) 0.6084(9) 0.091(6) Uiso 0.50 1 d PDU A 1
O13 O 0.9494(11) 0.4223(5) 0.6423(10) 0.061(5) Uiso 0.50 1 d PDU A 1
O11' O 1.0169(9) 0.5950(7) 0.7461(7) 0.044(4) Uiso 0.50 1 d PDU A 2
O12' O 1.0013(10) 0.4938(9) 0.5962(7) 0.048(4) Uiso 0.50 1 d PDU A 2
O13' O 0.9635(12) 0.4449(8) 0.6960(11) 0.080(6) Uiso 0.50 1 d PDU A 2

loop_
_atom_site_aniso_label
_atom_site_aniso_U_11
_atom_site_aniso_U_22
_atom_site_aniso_U_33
_atom_site_aniso_U_23
_atom_site_aniso_U_13
_atom_site_aniso_U_12
Cu1 0.0182(6) 0.0353(7) 0.0365(7) 0.0170(6) 0.0034(5) 0.0071(5)
Cu2 0.0188(6) 0.0504(8) 0.0367(8) 0.0187(7) 0.0062(5) 0.0126(6)
Cu3 0.0231(7) 0.0363(8) 0.0433(8) 0.0210(6) 0.0119(6) 0.0093(6)
Cl1B 0.0268(14) 0.0639(19) 0.0525(17) 0.0311(15) 0.0081(12) 0.0231(13)
Cl1C 0.043(2) 0.145(4) 0.151(4) 0.033(3) 0.054(2) 0.031(2)
Cl1A 0.0354(15) 0.0538(18) 0.0488(17) 0.0276(15) 0.0117(13) 0.0014(13)
S2A 0.0257(14) 0.0352(16) 0.0396(16) 0.0167(13) 0.0020(12) 0.0075(12)
S1A 0.0264(14) 0.0422(16) 0.0453(16) 0.0250(14) 0.0015(12) 0.0049(12)
S2B 0.0475(18) 0.0365(17) 0.0602(19) 0.0223(15) 0.0161(15) 0.0139(14)
S1B 0.0494(18) 0.0380(17) 0.074(2) 0.0311(16) 0.0244(16) 0.0066(14)
O1A 0.011(3) 0.043(4) 0.039(3) 0.023(3) 0.006(3) 0.009(3)
O1B 0.026(3) 0.041(4) 0.039(3) 0.024(3) 0.015(3) 0.022(3)
O1C 0.041(4) 0.096(6) 0.058(5) 0.032(5) 0.021(4) 0.010(4)
N1A 0.019(4) 0.035(4) 0.037(5) 0.012(4) 0.005(4) 0.004(3)
N2A 0.014(4) 0.034(4) 0.040(4) 0.012(4) 0.000(3) 0.009(3)
N2B 0.028(4) 0.046(4) 0.040(5) 0.019(4) 0.007(3) 0.005(4)
N1B 0.021(4) 0.074(6) 0.039(5) 0.033(5) 0.007(4) 0.012(4)
N3B 0.032(4) 0.033(5) 0.032(4) 0.013(3) 0.007(3) 0.011(4)
N3C 0.056(5) 0.074(6) 0.042(5) 0.011(5) 0.006(4) 0.044(5)
N3A 0.031(4) 0.030(5) 0.032(4) 0.011(4) 0.002(3) 0.005(3)
C6A 0.026(5) 0.054(6) 0.039(6) 0.023(6) 0.007(5) 0.018(4)
C5A 0.029(5) 0.055(6) 0.040(6) 0.025(6) 0.016(5) 0.018(4)
C1A 0.021(4) 0.050(6) 0.042(6) 0.022(6) 0.011(5) 0.008(4)
C11A 0.035(5) 0.046(6) 0.057(7) 0.028(6) 0.011(5) 0.004(5)
C10A 0.022(5) 0.025(5) 0.056(6) 0.017(4) 0.005(5) -0.003(4)
C9A 0.027(5) 0.036(5) 0.042(5) 0.017(4) 0.006(5) 0.007(4)
C8A 0.018(5) 0.040(5) 0.039(5) 0.018(4) 0.006(4) 0.006(4)
C7A 0.012(5) 0.046(5) 0.048(5) 0.027(5) 0.004(4) 0.012(4)
C12A 0.027(5) 0.031(5) 0.030(5) 0.010(4) 0.009(4) 0.012(4)
C13A 0.016(5) 0.034(6) 0.032(5) 0.014(4) 0.006(4) 0.009(4)
C21A 0.014(4) 0.037(6) 0.041(4) 0.021(4) 0.000(4) 0.007(4)
C7B 0.046(6) 0.047(6) 0.070(8) 0.017(6) 0.012(5) 0.016(5)
C8B 0.032(6) 0.060(6) 0.042(6) 0.009(5) 0.009(5) 0.008(5)
C9B 0.074(9) 0.087(7) 0.049(7) 0.035(6) 0.017(6) 0.002(7)
C10B 0.074(8) 0.101(9) 0.112(10) 0.087(8) -0.019(7) -0.014(8)
C11B 0.038(6) 0.107(9) 0.125(12) 0.084(10) 0.024(7) -0.001(6)
C1B 0.037(6) 0.103(9) 0.077(9) 0.060(8) 0.028(6) 0.014(6)
C5B 0.041(6) 0.070(7) 0.045(7) 0.022(7) 0.018(6) 0.027(5)
C6B 0.046(6) 0.058(7) 0.072(8) 0.021(7) 0.019(6) 0.036(5)
C4B 0.048(7) 0.118(11) 0.083(10) 0.049(9) 0.035(8) 0.048(7)
C3B 0.052(9) 0.185(17) 0.140(14) 0.102(15) 0.054(10) 0.050(9)
C2B 0.033(7) 0.142(12) 0.111(11) 0.084(11) 0.024(7) 0.004(7)
C12B 0.027(5) 0.054(7) 0.044(6) 0.010(5) 0.007(4) 0.004(5)
C13B 0.018(5) 0.038(6) 0.040(5) 0.012(4) 0.003(4) -0.005(4)
C21B 0.020(5) 0.040(6) 0.037(5) 0.023(4) 0.008(4) 0.004(4)
C20B 0.014(4) 0.038(5) 0.035(5) 0.023(4) 0.010(4) 0.005(4)
C19B 0.046(7) 0.045(7) 0.037(6) 0.014(5) -0.001(5) 0.020(5)
C18B 0.047(7) 0.048(7) 0.041(6) 0.017(5) -0.001(5) 0.023(5)
C17B 0.041(6) 0.045(6) 0.050(6) 0.025(5) 0.009(5) 0.019(5)
C16B 0.023(5) 0.031(5) 0.044(5) 0.020(4) 0.008(4) 0.003(4)
C15B 0.016(5) 0.035(6) 0.044(5) 0.024(4) 0.002(4) 0.008(4)
C14B 0.021(5) 0.050(6) 0.034(5) 0.018(4) -0.005(4) 0.004(4)
C21C 0.058(7) 0.100(9) 0.056(8) 0.029(8) 0.030(7) 0.028(6)
C20C 0.033(5) 0.098(8) 0.023(6) 0.004(7) 0.012(5) 0.037(5)
C19C 0.093(9) 0.085(9) 0.058(9) 0.022(8) -0.009(7) 0.046(7)
C18C 0.110(12) 0.105(11) 0.076(10) 0.034(10) 0.018(11) 0.071(8)
C17C 0.101(10) 0.114(11) 0.045(8) 0.022(9) 0.001(9) 0.064(9)
C16C 0.054(7) 0.123(10) 0.077(10) 0.030(10) 0.029(8) 0.046(7)
C15C 0.043(7) 0.169(12) 0.065(9) 0.039(11) 0.047(7) 0.043(8)
C14C 0.080(9) 0.145(13) 0.121(13) 0.044(13) 0.058(11) 0.031(8)
C13C 0.049(7) 0.111(10) 0.050(8) 0.009(8) 0.011(7) -0.015(6)
C20A 0.024(5) 0.037(6) 0.032(4) 0.015(4) -0.003(4) 0.006(4)
C16A 0.024(5) 0.028(5) 0.039(5) 0.015(4) 0.004(4) 0.006(4)
C15A 0.026(5) 0.037(6) 0.035(5) 0.015(5) 0.004(4) 0.005(4)
C14A 0.023(5) 0.041(6) 0.035(5) 0.017(5) 0.006(4) 0.004(4)
C17A 0.033(6) 0.032(6) 0.043(5) 0.010(5) -0.001(5) 0.003(4)
C18A 0.026(6) 0.041(7) 0.046(6) 0.016(5) 0.000(5) 0.004(5)
C19A 0.049(7) 0.033(6) 0.029(5) 0.009(5) -0.002(5) 0.004(4)
C2A 0.025(5) 0.058(7) 0.060(7) 0.028(6) 0.008(5) -0.009(5)
C3A 0.026(6) 0.101(10) 0.068(8) 0.053(8) 0.014(6) 0.019(5)
C4A 0.027(5) 0.087(8) 0.061(8) 0.046(7) 0.018(6) 0.029(5)
Cl2 0.0345(16) 0.058(2) 0.0531(19) 0.0220(16) 0.0002(14) 0.0091(14)
O2 0.041(4) 0.051(5) 0.056(5) 0.006(4) -0.011(4) 0.009(4)
O3 0.032(4) 0.092(7) 0.128(8) 0.070(6) -0.019(4) 0.009(4)
O4 0.101(7) 0.129(9) 0.074(6) -0.012(6) 0.042(6) -0.006(6)
O5 0.057(6) 0.079(6) 0.129(8) 0.074(6) -0.025(5) -0.004(5)
Cl3 0.0327(15) 0.0621(19) 0.0492(18) 0.0322(16) 0.0063(13) 0.0109(14)
O6 0.022(4) 0.084(6) 0.072(5) 0.039(5) 0.008(3) 0.028(4)
O7 0.032(4) 0.091(6) 0.096(6) 0.064(5) 0.031(4) 0.026(4)
O8 0.109(8) 0.115(7) 0.047(5) 0.020(5) -0.012(5) 0.031(6)
O9 0.082(7) 0.089(6) 0.147(8) 0.089(6) 0.059(6) 0.031(5)
Cl4 0.0403(16) 0.0520(18) 0.0491(18) 0.0215(15) 0.0122(14) 0.0040(14)
O10 0.040(5) 0.069(6) 0.109(7) 0.040(5) 0.003(5) 0.008(4)

loop_
_atom_type_symbol
_atom_type_description
_atom_type_scat_dispersion_real
_atom_type_scat_dispersion_imag
_atom_type_scat_source
C C 0.0033 0.0016 'International Tables Vol C Tables 4.2.6.8 and 6.1.1.4'
H H 0.0000 0.0000 'International Tables Vol C Tables 4.2.6.8 and 6.1.1.4'
Cl Cl 0.1484 0.1585 'International Tables Vol C Tables 4.2.6.8 and 6.1.1.4'
Cu Cu 0.3201 1.2651 'International Tables Vol C Tables 4.2.6.8 and 6.1.1.4'
N N 0.0061 0.0033 'International Tables Vol C Tables 4.2.6.8 and 6.1.1.4'
O O 0.0106 0.0060 'International Tables Vol C Tables 4.2.6.8 and 6.1.1.4'
S S 0.1246 0.1234 'International Tables Vol C Tables 4.2.6.8 and 6.1.1.4'

loop_
_geom_angle_atom_site_label_1
_geom_angle_atom_site_label_2
_geom_angle_atom_site_label_3
_geom_angle
_geom_angle_site_symmetry_1
_geom_angle_site_symmetry_3
_geom_angle_publ_flag
O1A Cu1 N1A 166.1(3) . . ?
O1A Cu1 N2A 95.6(2) . . ?
N1A Cu1 N2A 98.3(3) . . ?
O1A Cu1 S1A 92.82(19) . . ?
N1A Cu1 S1A 87.6(2) . . ?
N2A Cu1 S1A 87.6(2) . . ?
O1A Cu1 S2A 94.55(19) . . ?
N1A Cu1 S2A 86.3(2) . . ?
N2A Cu1 S2A 87.3(2) . . ?
S1A Cu1 S2A 171.44(10) . . ?
N3C Cu2 N3B 167.6(4) . . ?
N3C Cu2 N3A 97.6(4) . . ?
N3B Cu2 N3A 90.2(3) . . ?
N3C Cu2 O1C 85.9(4) . . ?
N3B Cu2 O1C 89.2(3) . . ?
N3A Cu2 O1C 164.8(3) . . ?
N3C Cu2 O1B 92.2(3) . . ?
N3B Cu2 O1B 77.1(3) . . ?
N3A Cu2 O1B 96.6(3) . . ?
O1C Cu2 O1B 98.0(3) . . ?
N3C Cu2 O1A 93.6(3) . . ?
N3B Cu2 O1A 97.7(3) . . ?
N3A Cu2 O1A 76.1(3) . . ?
O1C Cu2 O1A 89.0(3) . . ?
O1B Cu2 O1A 171.2(2) . . ?
O1B Cu3 N1B 156.2(3) . . ?
O1B Cu3 N2B 94.1(3) . . ?
N1B Cu3 N2B 109.6(3) . . ?
O1B Cu3 S2B 92.05(19) . . ?
N1B Cu3 S2B 86.6(3) . . ?
N2B Cu3 S2B 89.4(2) . . ?
O1B Cu3 S1B 96.62(19) . . ?
N1B Cu3 S1B 87.1(3) . . ?
N2B Cu3 S1B 85.9(2) . . ?
S2B Cu3 S1B 170.42(11) . . ?
C7A S2A C6A 101.9(4) . . ?
C7A S2A Cu1 96.4(3) . . ?
C6A S2A Cu1 95.8(3) . . ?
C11A S1A C10A 102.1(5) . . ?
C11A S1A Cu1 96.6(3) . . ?
C10A S1A Cu1 95.5(3) . . ?
C6B S2B C7B 101.8(5) . . ?
C6B S2B Cu3 97.3(4) . . ?
C7B S2B Cu3 94.0(4) . . ?
C10B S1B C11B 103.8(7) . . ?
C10B S1B Cu3 95.2(4) . . ?
C11B S1B Cu3 97.1(4) . . ?
C21A O1A Cu1 117.2(5) . . ?
C21A O1A Cu2 109.0(5) . . ?
Cu1 O1A Cu2 116.0(3) . . ?
C21B O1B Cu3 116.9(5) . . ?
C21B O1B Cu2 108.2(5) . . ?
Cu3 O1B Cu2 111.8(3) . . ?
C21C O1C Cu2 109.1(9) . . ?
C5A N1A C1A 119.3(8) . . ?
C5A N1A Cu1 121.4(7) . . ?
C1A N1A Cu1 119.4(6) . . ?
C9A N2A C8A 111.1(7) . . ?
C9A N2A C12A 109.8(7) . . ?
C8A N2A C12A 109.3(7) . . ?
C9A N2A Cu1 108.8(6) . . ?
C8A N2A Cu1 107.7(5) . . ?
C12A N2A Cu1 110.1(5) . . ?
C9B N2B C12B 115.1(9) . . ?
C9B N2B C8B 107.5(8) . . ?
C12B N2B C8B 109.9(8) . . ?
C9B N2B Cu3 108.4(7) . . ?
C12B N2B Cu3 111.3(6) . . ?
C8B N2B Cu3 104.1(6) . . ?
C5B N1B C1B 120.6(9) . . ?
C5B N1B Cu3 120.3(7) . . ?
C1B N1B Cu3 118.8(7) . . ?
C19B N3B C20B 120.4(8) . . ?
C19B N3B Cu2 121.3(7) . . ?
C20B N3B Cu2 118.3(6) . . ?
C19C N3C C20C 115.2(12) . . ?
C19C N3C Cu2 139.2(12) . . ?
C20C N3C Cu2 105.6(7) . . ?
C19A N3A C20A 118.8(9) . . ?
C19A N3A Cu2 121.3(7) . . ?
C20A N3A Cu2 119.6(6) . . ?
C5A C6A S2A 115.4(7) . . ?
C5A C6A H6A1 108.4 . . ?
S2A C6A H6A1 108.4 . . ?
C5A C6A H6A2 108.4 . . ?
S2A C6A H6A2 108.4 . . ?
H6A1 C6A H6A2 107.5 . . ?
N1A C5A C4A 122.4(10) . . ?
N1A C5A C6A 119.8(8) . . ?
C4A C5A C6A 117.8(9) . . ?
N1A C1A C2A 120.6(9) . . ?
N1A C1A C11A 120.7(8) . . ?
C2A C1A C11A 118.7(9) . . ?
C1A C11A S1A 115.0(7) . . ?
C1A C11A H11A 108.5 . . ?
S1A C11A H11A 108.5 . . ?
C1A C11A H11B 108.5 . . ?
S1A C11A H11B 108.5 . . ?
H11A C11A H11B 107.5 . . ?
C9A C10A S1A 115.5(6) . . ?
C9A C10A H10A 108.4 . . ?
S1A C10A H10A 108.4 . . ?
C9A C10A H10B 108.4 . . ?
S1A C10A H10B 108.4 . . ?
H10A C10A H10B 107.5 . . ?
N2A C9A C10A 112.2(7) . . ?
N2A C9A H9A1 109.2 . . ?
C10A C9A H9A1 109.2 . . ?
N2A C9A H9A2 109.2 . . ?
C10A C9A H9A2 109.2 . . ?
H9A1 C9A H9A2 107.9 . . ?
N2A C8A C7A 113.2(7) . . ?
N2A C8A H8A1 108.9 . . ?
C7A C8A H8A1 108.9 . . ?
N2A C8A H8A2 108.9 . . ?
C7A C8A H8A2 108.9 . . ?
H8A1 C8A H8A2 107.7 . . ?
C8A C7A S2A 116.3(7) . . ?
C8A C7A H7A1 108.2 . . ?
S2A C7A H7A1 108.2 . . ?
C8A C7A H7A2 108.2 . . ?
S2A C7A H7A2 108.2 . . ?
H7A1 C7A H7A2 107.4 . . ?
N2A C12A C13A 117.5(7) . . ?
N2A C12A H12A 107.9 . . ?
C13A C12A H12A 107.9 . . ?
N2A C12A H12B 107.9 . . ?
C13A C12A H12B 107.9 . . ?
H12A C12A H12B 107.2 . . ?
C21A C13A C14A 119.5(8) . . ?
C21A C13A C12A 122.3(8) . . ?
C14A C13A C12A 118.1(8) . . ?
O1A C21A C13A 123.4(8) . . ?
O1A C21A C20A 118.3(8) . . ?
C13A C21A C20A 118.3(9) . . ?
C8B C7B S2B 116.2(8) . . ?
C8B C7B H7B1 108.2 . . ?
S2B C7B H7B1 108.2 . . ?
C8B C7B H7B2 108.2 . . ?
S2B C7B H7B2 108.2 . . ?
H7B1 C7B H7B2 107.4 . . ?
C7B C8B N2B 113.4(9) . . ?
C7B C8B H8B1 108.9 . . ?
N2B C8B H8B1 108.9 . . ?
C7B C8B H8B2 108.9 . . ?
N2B C8B H8B2 108.9 . . ?
H8B1 C8B H8B2 107.7 . . ?
C10B C9B N2B 115.4(10) . . ?
C10B C9B H9B1 108.4 . . ?
N2B C9B H9B1 108.4 . . ?
C10B C9B H9B2 108.4 . . ?
N2B C9B H9B2 108.4 . . ?
H9B1 C9B H9B2 107.5 . . ?
C9B C10B S1B 122.2(9) . . ?
C9B C10B H10C 106.8 . . ?
S1B C10B H10C 106.8 . . ?
C9B C10B H10D 106.8 . . ?
S1B C10B H10D 106.8 . . ?
H10C C10B H10D 106.6 . . ?
C1B C11B S1B 114.8(8) . . ?
C1B C11B H11C 108.6 . . ?
S1B C11B H11C 108.6 . . ?
C1B C11B H11D 108.6 . . ?
S1B C11B H11D 108.6 . . ?
H11C C11B H11D 107.5 . . ?
N1B C1B C2B 119.6(12) . . ?
N1B C1B C11B 121.4(10) . . ?
C2B C1B C11B 119.0(12) . . ?
N1B C5B C4B 119.2(12) . . ?
N1B C5B C6B 119.4(9) . . ?
C4B C5B C6B 121.4(11) . . ?
C5B C6B S2B 114.9(7) . . ?
C5B C6B H6B1 108.6 . . ?
S2B C6B H6B1 108.6 . . ?
C5B C6B H6B2 108.6 . . ?
S2B C6B H6B2 108.6 . . ?
H6B1 C6B H6B2 107.5 . . ?
C3B C4B C5B 119.5(13) . . ?
C3B C4B H4B 120.2 . . ?
C5B C4B H4B 120.2 . . ?
C2B C3B C4B 122.1(14) . . ?
C2B C3B H3B 119.0 . . ?
C4B C3B H3B 119.0 . . ?
C3B C2B C1B 118.7(14) . . ?
C3B C2B H2B 120.7 . . ?
C1B C2B H2B 120.7 . . ?
N2B C12B C13B 114.8(8) . . ?
N2B C12B H12C 108.6 . . ?
C13B C12B H12C 108.6 . . ?
N2B C12B H12D 108.6 . . ?
C13B C12B H12D 108.6 . . ?
H12C C12B H12D 107.5 . . ?
C21B C13B C14B 119.0(9) . . ?
C21B C13B C12B 119.8(9) . . ?
C14B C13B C12B 121.1(8) . . ?
O1B C21B C13B 122.5(9) . . ?
O1B C21B C20B 118.3(8) . . ?
C13B C21B C20B 119.2(8) . . ?
N3B C20B C16B 121.9(8) . . ?
N3B C20B C21B 118.0(8) . . ?
C16B C20B C21B 120.1(8) . . ?
N3B C19B C18B 122.7(9) . . ?
N3B C19B H19B 118.7 . . ?
C18B C19B H19B 118.7 . . ?
C17B C18B C19B 117.8(10) . . ?
C17B C18B H18B 121.1 . . ?
C19B C18B H18B 121.1 . . ?
C18B C17B C16B 121.9(10) . . ?
C18B C17B H17B 119.0 . . ?
C16B C17B H17B 119.0 . . ?
C15B C16B C17B 126.7(9) . . ?
C15B C16B C20B 118.0(9) . . ?
C17B C16B C20B 115.3(8) . . ?
C14B C15B C16B 120.7(8) . . ?
C14B C15B Cl1B 121.1(7) . . ?
C16B C15B Cl1B 118.2(7) . . ?
C15B C14B C13B 123.0(9) . . ?
C15B C14B H14B 118.5 . . ?
C13B C14B H14B 118.5 . . ?
O1C C21C C20C 121.9(12) . . ?
O1C C21C C13C 115.9(13) . . ?
C20C C21C C13C 122.2(12) . . ?
C21C C20C C16C 121.2(13) . . ?
C21C C20C N3C 117.1(10) . . ?
C16C C20C N3C 121.7(13) . . ?
N3C C19C C18C 127.5(17) . . ?
N3C C19C H19C 116.3 . . ?
C18C C19C H19C 116.3 . . ?
C17C C18C C19C 118.8(15) . . ?
C17C C18C H18C 120.6 . . ?
C19C C18C H18C 120.6 . . ?
C16C C17C C18C 118.4(16) . . ?
C16C C17C H17C 120.8 . . ?
C18C C17C H17C 120.8 . . ?
C15C C16C C17C 120.7(15) . . ?
C15C C16C C20C 121.1(16) . . ?
C17C C16C C20C 118.0(16) . . ?
C16C C15C C14C 117.2(13) . . ?
C16C C15C Cl1C 129.6(15) . . ?
C14C C15C Cl1C 113.2(12) . . ?
C13C C14C C15C 129.2(15) . . ?
C13C C14C H14C 115.4 . . ?
C15C C14C H14C 115.4 . . ?
C14C C13C C21C 108.8(14) . . ?
C14C C13C H13C 125.6 . . ?
C21C C13C H13C 125.6 . . ?
N3A C20A C16A 121.4(8) . . ?
N3A C20A C21A 116.8(9) . . ?
C16A C20A C21A 121.8(9) . . ?
C17A C16A C20A 117.8(9) . . ?
C17A C16A C15A 125.6(9) . . ?
C20A C16A C15A 116.5(8) . . ?
C14A C15A C16A 121.1(9) . . ?
C14A C15A Cl1A 120.0(8) . . ?
C16A C15A Cl1A 118.9(7) . . ?
C15A C14A C13A 122.7(9) . . ?
C15A C14A H14A 118.7 . . ?
C13A C14A H14A 118.7 . . ?
C18A C17A C16A 119.4(10) . . ?
C18A C17A H17A 120.3 . . ?
C16A C17A H17A 120.3 . . ?
C17A C18A C19A 121.0(10) . . ?
C17A C18A H18A 119.5 . . ?
C19A C18A H18A 119.5 . . ?
N3A C19A C18A 121.5(9) . . ?
N3A C19A H19A 119.2 . . ?
C18A C19A H19A 119.2 . . ?
C3A C2A C1A 120.3(10) . . ?
C3A C2A H2A 119.9 . . ?
C1A C2A H2A 119.9 . . ?
C2A C3A C4A 117.8(10) . . ?
C2A C3A H3A 121.1 . . ?
C4A C3A H3A 121.1 . . ?
C3A C4A C5A 119.5(10) . . ?
C3A C4A H4A 120.2 . . ?
C5A C4A H4A 120.2 . . ?
O4 Cl2 O2 111.4(5) . . ?
O4 Cl2 O3 107.5(6) . . ?
O2 Cl2 O3 109.8(5) . . ?
O4 Cl2 O5 109.3(6) . . ?
O2 Cl2 O5 109.3(5) . . ?
O3 Cl2 O5 109.5(5) . . ?
O8 Cl3 O9 108.7(6) . . ?
O8 Cl3 O6 109.9(5) . . ?
O9 Cl3 O6 109.7(5) . . ?
O8 Cl3 O7 110.3(6) . . ?
O9 Cl3 O7 108.1(5) . . ?
O6 Cl3 O7 110.0(4) . . ?
O11 Cl4 O10 112.6(6) . . ?
O12' Cl4 O10 117.5(6) . . ?
O11 Cl4 O13 112.1(7) . . ?
O10 Cl4 O13 104.2(6) . . ?
O11 Cl4 O12 112.2(8) . . ?
O10 Cl4 O12 102.3(7) . . ?
O13 Cl4 O12 112.9(8) . . ?
O12' Cl4 O13' 108.9(7) . . ?
O10 Cl4 O13' 107.0(6) . . ?
O12' Cl4 O11' 108.9(7) . . ?
O10 Cl4 O11' 106.9(6) . . ?
O13' Cl4 O11' 107.3(7) . . ?

loop_
_geom_bond_atom_site_label_1
_geom_bond_atom_site_label_2
_geom_bond_distance
_geom_bond_site_symmetry_2
_geom_bond_publ_flag
Cu1 O1A 1.922(5) . ?
Cu1 N1A 2.000(7) . ?
Cu1 N2A 2.188(7) . ?
Cu1 S1A 2.359(3) . ?
Cu1 S2A 2.386(3) . ?
Cu2 N3C 1.999(9) . ?
Cu2 N3B 2.030(7) . ?
Cu2 N3A 2.030(8) . ?
Cu2 O1C 2.059(8) . ?
Cu2 O1B 2.338(6) . ?
Cu2 O1A 2.357(6) . ?
Cu3 O1B 1.909(6) . ?
Cu3 N1B 1.978(8) . ?
Cu3 N2B 2.195(8) . ?
Cu3 S2B 2.347(3) . ?
Cu3 S1B 2.366(3) . ?
Cl1B C15B 1.745(9) . ?
Cl1C C15C 1.731(12) . ?
Cl1A C15A 1.728(10) . ?
S2A C7A 1.813(9) . ?
S2A C6A 1.823(9) . ?
S1A C11A 1.818(10) . ?
S1A C10A 1.832(10) . ?
S2B C6B 1.811(10) . ?
S2B C7B 1.874(11) . ?
S1B C10B 1.777(12) . ?
S1B C11B 1.803(11) . ?
O1A C21A 1.339(10) . ?
O1B C21B 1.374(10) . ?
O1C C21C 1.259(13) . ?
N1A C5A 1.325(11) . ?
N1A C1A 1.348(11) . ?
N2A C9A 1.435(11) . ?
N2A C8A 1.498(11) . ?
N2A C12A 1.506(10) . ?
N2B C9B 1.453(13) . ?
N2B C12B 1.458(11) . ?
N2B C8B 1.507(12) . ?
N1B C5B 1.369(13) . ?
N1B C1B 1.374(13) . ?
N3B C19B 1.276(11) . ?
N3B C20B 1.379(11) . ?
N3C C19C 1.160(14) . ?
N3C C20C 1.480(15) . ?
N3A C19A 1.339(11) . ?
N3A C20A 1.370(11) . ?
C6A C5A 1.519(13) . ?
C6A H6A1 0.9900 . ?
C6A H6A2 0.9900 . ?
C5A C4A 1.402(13) . ?
C1A C2A 1.421(12) . ?
C1A C11A 1.521(13) . ?
C11A H11A 0.9900 . ?
C11A H11B 0.9900 . ?
C10A C9A 1.543(12) . ?
C10A H10A 0.9900 . ?
C10A H10B 0.9900 . ?
C9A H9A1 0.9900 . ?
C9A H9A2 0.9900 . ?
C8A C7A 1.519(12) . ?
C8A H8A1 0.9900 . ?
C8A H8A2 0.9900 . ?
C7A H7A1 0.9900 . ?
C7A H7A2 0.9900 . ?
C12A C13A 1.523(12) . ?
C12A H12A 0.9900 . ?
C12A H12B 0.9900 . ?
C13A C21A 1.382(12) . ?
C13A C14A 1.444(12) . ?
C21A C20A 1.462(12) . ?
C7B C8B 1.463(14) . ?
C7B H7B1 0.9900 . ?
C7B H7B2 0.9900 . ?
C8B H8B1 0.9900 . ?
C8B H8B2 0.9900 . ?
C9B C10B 1.434(15) . ?
C9B H9B1 0.9900 . ?
C9B H9B2 0.9900 . ?
C10B H10C 0.9900 . ?
C10B H10D 0.9900 . ?
C11B C1B 1.497(16) . ?
C11B H11C 0.9900 . ?
C11B H11D 0.9900 . ?
C1B C2B 1.413(15) . ?
C5B C4B 1.404(14) . ?
C5B C6B 1.489(15) . ?
C6B H6B1 0.9900 . ?
C6B H6B2 0.9900 . ?
C4B C3B 1.357(18) . ?
C4B H4B 0.9500 . ?
C3B C2B 1.353(19) . ?
C3B H3B 0.9500 . ?
C2B H2B 0.9500 . ?
C12B C13B 1.557(13) . ?
C12B H12C 0.9900 . ?
C12B H12D 0.9900 . ?
C13B C21B 1.394(12) . ?
C13B C14B 1.405(12) . ?
C21B C20B 1.435(12) . ?
C20B C16B 1.435(12) . ?
C19B C18B 1.438(13) . ?
C19B H19B 0.9500 . ?
C18B C17B 1.365(13) . ?
C18B H18B 0.9500 . ?
C17B C16B 1.411(13) . ?
C17B H17B 0.9500 . ?
C16B C15B 1.408(12) . ?
C15B C14B 1.349(12) . ?
C14B H14B 0.9500 . ?
C21C C20C 1.414(17) . ?
C21C C13C 1.543(17) . ?
C20C C16C 1.457(15) . ?
C19C C18C 1.481(18) . ?
C19C H19C 0.9500 . ?
C18C C17C 1.39(2) . ?
C18C H18C 0.9500 . ?
C17C C16C 1.350(19) . ?
C17C H17C 0.9500 . ?
C16C C15C 1.310(19) . ?
C15C C14C 1.50(2) . ?
C14C C13C 1.397(19) . ?
C14C H14C 0.9500 . ?
C13C H13C 0.9500 . ?
C20A C16A 1.439(12) . ?
C16A C17A 1.392(12) . ?
C16A C15A 1.442(12) . ?
C15A C14A 1.352(12) . ?
C14A H14A 0.9500 . ?
C17A C18A 1.359(13) . ?
C17A H17A 0.9500 . ?
C18A C19A 1.403(13) . ?
C18A H18A 0.9500 . ?
C19A H19A 0.9500 . ?
C2A C3A 1.371(14) . ?
C2A H2A 0.9500 . ?
C3A C4A 1.389(14) . ?
C3A H3A 0.9500 . ?
C4A H4A 0.9500 . ?
Cl2 O4 1.411(9) . ?
Cl2 O2 1.424(7) . ?
Cl2 O3 1.434(7) . ?
Cl2 O5 1.438(8) . ?
Cl3 O8 1.416(8) . ?
Cl3 O9 1.423(8) . ?
Cl3 O6 1.431(6) . ?
Cl3 O7 1.453(7) . ?
Cl4 O11 1.413(7) . ?
Cl4 O12' 1.431(7) . ?
Cl4 O10 1.432(6) . ?
Cl4 O13 1.434(7) . ?
Cl4 O12 1.440(8) . ?
Cl4 O13' 1.455(8) . ?
Cl4 O11' 1.458(8) . ?

loop_
_platon_squeeze_void_nr
_platon_squeeze_void_average_x
_platon_squeeze_void_average_y
_platon_squeeze_void_average_z
_platon_squeeze_void_volume
_platon_squeeze_void_count_electrons
1 0.000 0.000 0.000 17.1 -1.4
2 0.072 0.500 1.000 349.3 144.9
3 0.500 1.000 0.500 42.4 5.1
